data_4129187
loop_
_publ_author_name
'Arczy\'nski, Miros\/law'
'Stanek, Jan'
'Sieklucka, Barbara'
'Dunbar, Kim R.'
'Pinkowicz, Dawid'

_publ_section_title
;
 Site-Selective Photoswitching of Two Distinct Magnetic Chromophores in a
 Propeller-Like Molecule To Achieve Four Different Magnetic States.
;
_journal_name_full 'Journal of the American Chemical Society'
_journal_paper_doi 10.1021/jacs.9b09576
_journal_year 2019
_chemical_formula_moiety 'C144 H128 Fe4 N32 W2'
_chemical_formula_sum 'C144 H128 Fe4 N32 W2'
_chemical_formula_weight 2897.87
_space_group_crystal_system tetragonal
_space_group_IT_number 88
_space_group_name_Hall '-I 4ad'
_space_group_name_H-M_alt 'I 41/a :2'
_atom_sites_solution_hydrogens geom
_atom_sites_solution_primary dual
_audit_creation_date 2017-08-18
_audit_creation_method
;
Olex2 1.2
(compiled 2017.02.23 svn.r3390 for OlexSys, GUI svn.r5320)
;
_cell_angle_alpha 90
_cell_angle_beta 90
_cell_angle_gamma 90
_cell_formula_units_Z 8
_cell_length_a 23.4200(9)
_cell_length_b 23.4200(9)
_cell_length_c 62.283(3)
_cell_measurement_reflns_used 9201
_cell_measurement_temperature 100(2)
_cell_measurement_theta_max 28.37
_cell_measurement_theta_min 2.83
_cell_volume 34162(2)
_computing_molecular_graphics 'Olex2 (Dolomanov et al., 2009)'
_computing_publication_material 'Olex2 (Dolomanov et al., 2009)'
_computing_structure_refinement 'ShelXL (Sheldrick, 2015)'
_computing_structure_solution 'ShelXT (Sheldrick, 2015)'
_diffrn_ambient_temperature 100(2)
_diffrn_measured_fraction_theta_full 0.999
_diffrn_measured_fraction_theta_max 0.999
_diffrn_measurement_device_type 'BRUKER D8 Quest ECO Photon 50'
_diffrn_measurement_method '\f and \w scans'
_diffrn_radiation_type MoK\a
_diffrn_radiation_wavelength 0.71073
_diffrn_reflns_av_R_equivalents 0.0741
_diffrn_reflns_av_unetI/netI 0.0462
_diffrn_reflns_Laue_measured_fraction_full 0.999
_diffrn_reflns_Laue_measured_fraction_max 0.999
_diffrn_reflns_limit_h_max 27
_diffrn_reflns_limit_h_min -27
_diffrn_reflns_limit_k_max 26
_diffrn_reflns_limit_k_min -27
_diffrn_reflns_limit_l_max 73
_diffrn_reflns_limit_l_min -73
_diffrn_reflns_number 97425
_diffrn_reflns_point_group_measured_fraction_full 0.999
_diffrn_reflns_point_group_measured_fraction_max 0.999
_diffrn_reflns_theta_full 24.713
_diffrn_reflns_theta_max 24.713
_diffrn_reflns_theta_min 2.316
_diffrn_standards_number 0
_exptl_absorpt_coefficient_mu 1.722
_exptl_absorpt_correction_T_max 0.7457
_exptl_absorpt_correction_T_min 0.5704
_exptl_absorpt_correction_type multi-scan
_exptl_absorpt_process_details
'SADABS-2016/2 (Bruker,2016/2) was used for absorption correction. wR2(int) was 0.0894 before and 0.0729 after correction. The Ratio of minimum to maximum transmission is 0.7649. The \l/2 correction factor is Not present.'
_exptl_crystal_density_diffrn 1.127
_exptl_crystal_description block
_exptl_crystal_F_000 11744
_exptl_crystal_size_max 0.28
_exptl_crystal_size_mid 0.22
_exptl_crystal_size_min 0.2
_platon_squeeze_details
;
TITL mad055_fe4I 41/ak_slabsR = 0.16
CELL   23.4200   23.4200   62.2830     90.00     90.00     90.00
SPGR I41/a
# Solvent Accessible Volume =     12243
# Electrons Found in S.A.V. =      3780
# Note: Atoms in Void as Cxxx and Qxxx all others
Q101 0.076 0.858 0.125 !       4.03 eA-3
C102 0.290 0.848 0.086 !       3.99 eA-3
Q103 0.422 0.364 0.128 !       3.83 eA-3
Q104 0.408 0.159 0.114 !       2.89 eA-3
C105 0.104 0.025 0.078 !       2.84 eA-3
C106 0.224 0.343 0.070 !       2.64 eA-3
Q107 0.601 0.557 0.132 !       2.54 eA-3
Q108 0.906 0.657 0.089 !       2.49 eA-3
C109 0.491 0.836 0.129 !       2.45 eA-3
Q110 0.118 0.629 0.168 !       2.29 eA-3
Q111 0.227 0.152 0.133 !       2.27 eA-3
C112 0.581 0.965 0.188 !       2.23 eA-3
Q113 0.579 0.372 0.093 !       2.16 eA-3
C114 0.026 0.357 0.121 !       2.14 eA-3
Q115 0.584 0.372 0.116 !       2.11 eA-3
Q116 0.282 0.806 0.167 !       2.11 eA-3
Q117 0.436 0.497 0.176 !       2.08 eA-3
Q118 0.719 0.042 0.129 !       2.07 eA-3
Q119 0.717 0.460 0.129 !       2.07 eA-3
C120 0.240 0.304 0.079 !       2.04 eA-3
Q121 0.303 0.656 0.137 !       2.00 eA-3
C122 0.944 0.507 0.178 !       2.00 eA-3
C123 0.117 0.247 0.164 !       2.00 eA-3
Q124 0.112 0.036 0.137 !       1.90 eA-3
C125 0.758 0.196 0.174 !       1.90 eA-3
Q126 0.786 0.343 0.081 !       1.90 eA-3
Q127 0.291 0.857 0.176 !       1.89 eA-3
C128 0.751 0.688 0.181 !       1.89 eA-3
C129 0.578 0.712 0.086 !       1.89 eA-3
Q130 0.300 0.033 0.117 !       1.89 eA-3
C131 0.906 0.485 0.238 !       1.87 eA-3
Q132 0.422 0.179 0.172 !       1.87 eA-3
Q133 0.946 0.032 0.126 !       1.86 eA-3
Q134 0.600 0.148 0.067 !       1.86 eA-3
C135 0.893 0.261 0.652 !       1.85 eA-3
C136 0.393 0.761 0.152 !       1.85 eA-3
Q137 0.486 0.162 0.137 !       1.84 eA-3
C138 0.749 0.851 0.008 !       1.84 eA-3
C139 0.559 0.955 0.171 !       1.84 eA-3
C140 0.187 0.336 0.082 !       1.84 eA-3
C141 0.391 0.497 0.211 !       1.82 eA-3
C142 0.494 0.359 0.907 !       1.82 eA-3
C143 0.639 0.498 0.249 !       1.80 eA-3
Q144 0.266 0.385 0.175 !       1.80 eA-3
Q145 0.254 0.645 0.117 !       1.79 eA-3
Q146 0.095 0.676 0.114 !       1.78 eA-3
C147 0.914 0.193 0.083 !       1.77 eA-3
Q148 0.733 0.657 0.126 !       1.75 eA-3
C149 0.891 0.528 0.211 !       1.75 eA-3
C150 0.210 0.279 0.160 !       1.75 eA-3
Q151 0.705 0.672 0.156 !       1.74 eA-3
Q152 0.118 0.689 0.073 !       1.71 eA-3
C153 0.537 0.973 0.063 !       1.69 eA-3
C154 0.423 0.503 0.200 !       1.68 eA-3
C155 0.273 0.345 0.003 !       1.67 eA-3
Q156 0.398 0.528 0.094 !       1.64 eA-3
Q157 0.477 0.496 0.075 !       1.61 eA-3
C158 0.743 0.009 0.223 !       1.60 eA-3
Q159 0.391 0.189 0.131 !       1.60 eA-3
C160 0.415 0.471 0.215 !       1.59 eA-3
C161 0.554 0.034 0.195 !       1.59 eA-3
Q162 0.916 0.457 0.121 !       1.57 eA-3
C163 0.938 0.303 0.189 !       1.55 eA-3
C164 0.569 0.034 0.059 !       1.55 eA-3
C165 0.752 0.573 0.002 !       1.55 eA-3
C166 0.032 0.297 0.191 !       1.54 eA-3
Q167 0.211 0.367 0.093 !       1.53 eA-3
C168 0.991 0.222 0.055 !       1.53 eA-3
C169 0.789 0.514 0.231 !       1.53 eA-3
C170 0.718 0.519 0.235 !       1.52 eA-3
Q171 0.602 0.265 0.124 !       1.50 eA-3
Q172 0.407 0.348 0.051 !       1.50 eA-3
Q173 0.272 0.637 0.087 !       1.48 eA-3
C174 0.823 0.179 0.065 !       1.48 eA-3
Q175 0.703 0.658 0.141 !       1.48 eA-3
Q176 0.298 0.448 0.184 !       1.48 eA-3
Q177 0.703 0.155 0.860 !       1.47 eA-3
C178 0.320 0.466 0.040 !       1.47 eA-3
Q179 0.742 0.658 0.093 !       1.47 eA-3
C180 0.718 0.666 0.035 !       1.46 eA-3
C181 0.572 0.940 0.196 !       1.46 eA-3
Q182 0.070 0.025 0.215 !       1.44 eA-3
Q183 0.828 0.627 0.032 !       1.44 eA-3
C184 0.314 0.473 0.226 !       1.44 eA-3
C185 0.906 0.236 0.125 !       1.42 eA-3
Q186 0.908 0.027 0.135 !       1.42 eA-3
C187 0.241 0.019 0.231 !       1.41 eA-3
Q188 0.609 0.934 0.132 !       1.41 eA-3
Q189 0.041 0.014 0.191 !       1.40 eA-3
Q190 0.656 0.074 0.203 !       1.40 eA-3
Q191 0.470 0.014 0.181 !       1.40 eA-3
C192 0.250 0.315 0.050 !       1.40 eA-3
Q193 0.102 0.945 0.048 !       1.39 eA-3
C194 0.491 0.879 0.077 !       1.39 eA-3
C195 0.275 0.509 0.020 !       1.38 eA-3
Q196 0.473 0.163 0.171 !       1.38 eA-3
Q197 0.067 0.852 0.074 !       1.38 eA-3
C198 0.251 0.928 0.046 !       1.37 eA-3
Q199 0.288 0.442 0.086 !       1.37 eA-3
;
_refine_diff_density_max 4.182
_refine_diff_density_min -3.784
_refine_diff_density_rms 0.316
_refine_ls_extinction_method none
_refine_ls_goodness_of_fit_ref 1.057
_refine_ls_hydrogen_treatment constr
_refine_ls_matrix_type full
_refine_ls_number_parameters 801
_refine_ls_number_reflns 14556
_refine_ls_number_restraints 755
_refine_ls_restrained_S_all 1.045
_refine_ls_R_factor_all 0.1693
_refine_ls_R_factor_gt 0.1496
_refine_ls_shift/su_max 0.006
_refine_ls_shift/su_mean 0.000
_refine_ls_structure_factor_coef Fsqd
_refine_ls_weighting_details 'w=1/[\s^2^(Fo^2^)+(0.1295P)^2^+2766.2722P] where P=(Fo^2^+2Fc^2^)/3'
_refine_ls_weighting_scheme calc
_refine_ls_wR_factor_gt 0.3561
_refine_ls_wR_factor_ref 0.3740
_reflns_Friedel_coverage 0.000
_reflns_number_gt 12394
_reflns_number_total 14556
_reflns_threshold_expression 'I > 2\s(I)'
_cod_data_source_file ja9b09576_si_007.cif
_cod_data_source_block FE4W2_100K_SQ_ABcommented
_cod_depositor_comments
;

2021-04-11
Z value and formula fixed to values more according to usual
chemical conventions.                 miguel
;
_cod_original_formula_sum 'C288 H256 Fe8 N64 W4'
_cod_original_formula_weight 5795.75
_cod_original_formula_moiety '2(C144 H128 Fe4 N32 W2)'
_cod_original_formula_units_Z 4
_cod_original_cell_volume 34162(3)
_cod_original_sg_symbol_H-M 'I 41/a'
_cod_database_code 4129187
_shelx_shelxl_version_number 2014/7
_shelx_space_group_comment
;
The symmetry employed for this shelxl refinement is uniquely defined
by the following loop, which should always be used as a source of
symmetry information in preference to the above space-group names.
They are only intended as comments.
;
_shelx_estimated_absorpt_t_max 0.725
_shelx_estimated_absorpt_t_min 0.644
_olex2_refinement_description
;
1. Twinned data refinement
 Scales: 0.222(3)
 0.778(3)
2. Fixed Uiso
 At 1.2 times of:
  All C(H) groups
 At 1.5 times of:
  All C(H,H,H) groups
3. Restrained distances
 C68-C69
 1.39 with sigma of 0.01
 C67-C68
 1.39 with sigma of 0.02
 C68-C67
 1.39 with sigma of 0.01
 C37-C26
 1.45 with sigma of 0.02
 C38-C27
 1.45 with sigma of 0.02
 C71-C59
 1.45 with sigma of 0.02
 C53-C42
 1.45 with sigma of 0.02
 C67-C72
 1.45 with sigma of 0.02
 C54-C43
 1.5 with sigma of 0.02
 C58-C70
 1.5 with sigma of 0.02
 N2-C2
 1.14 with sigma of 0.02
 C55-C50
 1.5 with sigma of 0.02
 C56-C51
 1.5 with sigma of 0.02
 C21-C10
 1.5 with sigma of 0.02
 C10-C21
 1.5 with sigma of 0.02
 C22-C11
 1.5 with sigma of 0.02
 C14-C15
 1.39 with sigma of 0.02
 C14-C12
 1.39 with sigma of 0.02
 C20-C19
 1.39 with sigma of 0.02
 C18-C23
 1.45 with sigma of 0.02
 C15-C16 = C15-C14
 1.39 with sigma of 0.1
 C15-C16
 1.39 with sigma of 0.02
 C17-C16
 1.39 with sigma of 0.02
 C16-C18
 1.39 with sigma of 0.02
 C18-C19
 1.39 with sigma of 0.02
 C19-C20
 1.39 with sigma of 0.02
 C41-N13
 1.37 with sigma of 0.02
 N13-C45
 1.37 with sigma of 0.02
 N10-C20
 1.37 with sigma of 0.02
 N10-C17
 1.37 with sigma of 0.02
 C3-N3
 1.14 with sigma of 0.02
 C37-C27
 2.6 with sigma of 0.04
4. Restrained planarity
 C36, C35, C34, C32, C29, N12, C39, C40
 with sigma of 0.05
 C60, C62, C63, C65, C66, C61
 with sigma of 0.1
 C66, C65, C67, C68, C69, N16, C72, C73
 with sigma of 0.1
5. Rigid bond restraints
 C5, N5
 with sigma for 1-2 distances of 0.01 and sigma for 1-3 distances of 0.01
 C6, N6
 with sigma for 1-2 distances of 0.01 and sigma for 1-3 distances of 0.01
 C2, N2
 with sigma for 1-2 distances of 0.01 and sigma for 1-3 distances of 0.01
6. Uiso/Uaniso restraints and constraints
N8 \\sim C8: within 2A with sigma of 0.01 and sigma for terminal atoms of 0.02
C68 \\sim C69 \\sim C67: within 2A with sigma of 0.01 and sigma for terminal
atoms of 0.02
C26 \\sim C37: within 2A with sigma of 0.01 and sigma for terminal atoms of 0.02
C33 \\sim C32 \\sim C34 \\sim C35 \\sim C36 \\sim N12 \\sim C40 \\sim C39:
within 2A with sigma of 0.01 and sigma for terminal atoms of 0.02
C25 \\sim C26 \\sim C27 \\sim C28 \\sim C29 \\sim C30 \\sim C31 \\sim C32 \\sim
C33 \\sim N11 \\sim N12 \\sim C36 \\sim C35 \\sim C34 \\sim C40 \\sim C39 \\sim
C38 \\sim C37: within 2A with sigma of 0.03 and sigma for terminal atoms of 0.06
C38 \\sim C27: within 2A with sigma of 0.005 and sigma for terminal atoms of
0.01
C59 \\sim C58: within 2A with sigma of 0.01 and sigma for terminal atoms of 0.02
C70 \\sim C58: within 2A with sigma of 0.002 and sigma for terminal atoms of
0.005
N2 \\sim C2: within 2A with sigma of 0.02 and sigma for terminal atoms of 0.04
C63 \\sim C62: within 2A with sigma of 0.04 and sigma for terminal atoms of 0.08
C67 \\sim C68 \\sim C73 \\sim C72 \\sim C65 \\sim C69 \\sim C66 \\sim N16:
within 2A with sigma of 0.01 and sigma for terminal atoms of 0.02
C71 \\sim C59 \\sim C58 \\sim C70 \\sim C57 \\sim N15 \\sim C61 \\sim C60 \\sim
C62 \\sim C63 \\sim C65 \\sim C66 \\sim N16 \\sim C69 \\sim C67 \\sim C68 \\sim
C72 \\sim C73: within 2A with sigma of 0.04 and sigma for terminal atoms of 0.08
C56 \\sim C51 \\sim C50 \\sim C55 \\sim C48 \\sim C47 \\sim C46 \\sim C44 \\sim
C43 \\sim C54 \\sim C42 \\sim C53 \\sim C41 \\sim C45 \\sim C49 \\sim N14 \\sim
C52: within 2A with sigma of 0.04 and sigma for terminal atoms of 0.08
C22 \\sim C11 \\sim C10 \\sim C12 \\sim C9 \\sim N9 \\sim C13 \\sim C17 \\sim
C21 \\sim C20: within 2A with sigma of 0.01 and sigma for terminal atoms of 0.02
C20 \\sim C17 \\sim C16 \\sim C18 \\sim C19 \\sim C23 \\sim C24 \\sim C15 \\sim
C14 \\sim C12 \\sim C13 \\sim N9 \\sim C9 \\sim C10 \\sim C11 \\sim C22 \\sim
C21: within 2A with sigma of 0.03 and sigma for terminal atoms of 0.06
N3 \\sim C3: within 2A with sigma of 0.02 and sigma for terminal atoms of 0.04
C4 \\sim N4: within 2A with sigma of 0.02 and sigma for terminal atoms of 0.04
Uanis(C27) \\sim Ueq: with sigma of 0.1 and sigma for terminal atoms of 0.2
Uanis(C37) \\sim Ueq: with sigma of 0.1 and sigma for terminal atoms of 0.2
Uanis(C54) \\sim Ueq: with sigma of 0.04 and sigma for terminal atoms of 0.08
Uanis(C53) \\sim Ueq: with sigma of 0.01 and sigma for terminal atoms of 0.02
Uanis(C7) \\sim Ueq: with sigma of 0.01 and sigma for terminal atoms of 0.02
Uanis(C24) \\sim Ueq: with sigma of 0.001 and sigma for terminal atoms of 0.002
Uanis(C21) \\sim Ueq: with sigma of 0.01 and sigma for terminal atoms of 0.02
Uanis(C68) \\sim Ueq: with sigma of 0.01 and sigma for terminal atoms of 0.02
Uanis(C39) \\sim Ueq: with sigma of 0.1 and sigma for terminal atoms of 0.2
Uanis(C72) \\sim Ueq: with sigma of 0.1 and sigma for terminal atoms of 0.2
Uanis(C40) \\sim Ueq, Uanis(C39) \\sim Ueq, Uanis(C73) \\sim Ueq, Uanis(C72)
\\sim Ueq: with sigma of 0.01 and sigma for terminal atoms of 0.02
Uanis(C34) \\sim Ueq: with sigma of 0.1 and sigma for terminal atoms of 0.2
Uanis(C32) \\sim Ueq, Uanis(C33) \\sim Ueq, Uanis(C34) \\sim Ueq, Uanis(C35)
\\sim Ueq: with sigma of 0.03 and sigma for terminal atoms of 0.06
Uanis(C2) \\sim Ueq, Uanis(N2) \\sim Ueq: with sigma of 0.02 and sigma for
terminal atoms of 0.04
Uanis(C31) \\sim Ueq, Uanis(C30) \\sim Ueq, Uanis(C62) \\sim Ueq, Uanis(C22)
\\sim Ueq, Uanis(C63) \\sim Ueq: with sigma of 0.01 and sigma for terminal
atoms of 0.02
Uanis(C11) \\sim Ueq: with sigma of 0.1 and sigma for terminal atoms of 0.2
Uanis(C9) \\sim Ueq: with sigma of 0.1 and sigma for terminal atoms of 0.2
Uanis(C14) \\sim Ueq, Uanis(C15) \\sim Ueq: with sigma of 0.1 and sigma for
terminal atoms of 0.2
Uanis(C19) \\sim Ueq: with sigma of 0.01 and sigma for terminal atoms of 0.02
Uanis(N13) \\sim Ueq: with sigma of 0.01 and sigma for terminal atoms of 0.02
Uanis(N10) \\sim Ueq: with sigma of 0.01 and sigma for terminal atoms of 0.02
Uanis(N3) \\sim Ueq, Uanis(C3) \\sim Ueq: with sigma of 0.02 and sigma for
terminal atoms of 0.04
Uanis(N11) \\sim Ueq, Uanis(C22) \\sim Ueq, Uanis(C3) \\sim Ueq, Uanis(C8)
\\sim Ueq: with sigma of 0.01 and sigma for terminal atoms of 0.02
Uanis(C4) \\sim Ueq: with sigma of 0.02 and sigma for terminal atoms of 0.04
7.a Aromatic/amide H refined with riding coordinates:
 C41(H41), C57(H57), C9(H9), C36(H36), C20(H20), C15(H15), C14(H14), C47(H47),
 C46(H46), C69(H69), C62(H62), C63(H63), C52(H52), C25(H25), C30(H30), C31(H31)
7.b Fitted hexagon refined as free rotating group:
 C9(C10,C11,C12,C13,N9), C65(C66,C61,C60,C62,C63), C32(C33,C29,C28,C30,C31)
7.c Idealised Me refined as rotating group:
 C71(H71A,H71B,H71C), C40(H40A,H40B,H40C), C70(H70A,H70B,H70C), C23(H23A,H23B,
 H23C), C56(H56A,H56B,H56C), C53(H53A,H53B,H53C), C38(H38A,H38B,H38C), C39(H39A,
 H39B,H39C), C24(H24A,H24B,H24C), C54(H54A,H54B,H54C), C55(H55A,H55B,H55C),
 C37(H37A,H37B,H37C), C21(H21A,H21B,H21C), C22(H22A,H22B,H22C), C73(H73A,H73B,
 H73C), C72(H72A,H72B,H72C)
;
_platon_squeeze_void_probe_radius 1.20
_olex2_submission_special_instructions 'No special instructions were received'

loop_
_space_group_symop_operation_xyz
'x, y, z'
'-x+1/2, -y, z+1/2'
'-y+3/4, x+1/4, z+1/4'
'y+3/4, -x+3/4, z+3/4'
'x+1/2, y+1/2, z+1/2'
'-x+1, -y+1/2, z+1'
'-y+5/4, x+3/4, z+3/4'
'y+5/4, -x+5/4, z+5/4'
'-x, -y, -z'
'x-1/2, y, -z-1/2'
'y-3/4, -x-1/4, -z-1/4'
'-y-3/4, x-3/4, -z-3/4'
'-x+1/2, -y+1/2, -z+1/2'
'x, y+1/2, -z'
'y-1/4, -x+1/4, -z+1/4'
'-y-1/4, x-1/4, -z-1/4'

loop_
_atom_site_label
_atom_site_type_symbol
_atom_site_fract_x
_atom_site_fract_y
_atom_site_fract_z
_atom_site_U_iso_or_equiv
_atom_site_adp_type
_atom_site_occupancy
_atom_site_site_symmetry_order
_atom_site_calc_flag
_atom_site_refinement_flags_posn
_atom_site_refinement_flags_adp
W1 W 0.39882(4) 0.15781(4) 0.62928(2) 0.0533(3) Uani 1 1 d . .
Fe1 Fe 0.59098(12) 0.15417(17) 0.67272(4) 0.0586(9) Uani 1 1 d . .
N4 N 0.5024(7) 0.1505(7) 0.5930(2) 0.036(3) Uani 1 1 d . U
C1 C 0.4830(8) 0.1513(9) 0.6453(3) 0.044(5) Uani 1 1 d . .
Fe2 Fe 0.58647(13) 0.15044(13) 0.58287(4) 0.0471(7) Uani 1 1 d . .
N6 N 0.3305(9) 0.1270(12) 0.5829(5) 0.095(9) Uani 1 1 d . U
N8 N 0.3678(11) 0.0981(12) 0.6764(4) 0.091(7) Uani 1 1 d . U
C71 C 0.8442(13) 0.0688(14) 0.5591(7) 0.127(15) Uani 1 1 d D U
H71A H 0.8723 0.0833 0.5694 0.191 Uiso 1 1 calc GR .
H71B H 0.8532 0.0832 0.5448 0.191 Uiso 1 1 calc GR .
H71C H 0.8452 0.0270 0.5591 0.191 Uiso 1 1 calc GR .
N14 N 0.5744(8) 0.0862(8) 0.5575(3) 0.054(4) Uani 1 1 d . U
N7 N 0.4102(10) 0.0144(10) 0.6225(4) 0.076(6) Uani 1 1 d . .
C41 C 0.5805(9) 0.2596(7) 0.5545(3) 0.041(4) Uani 1 1 d D U
H41 H 0.5839 0.2785 0.5680 0.050 Uiso 1 1 calc R .
C57 C 0.7097(11) 0.1609(11) 0.5650(3) 0.063(6) Uani 1 1 d . U
H57 H 0.6982 0.1981 0.5608 0.076 Uiso 1 1 calc R .
C9 C 0.7152(8) 0.1614(10) 0.6938(2) 0.121(6) Uani 1 1 d . U
H9 H 0.7327 0.1600 0.6801 0.145 Uiso 1 1 calc R .
C10 C 0.7487(6) 0.1611(13) 0.7122(3) 0.127(6) Uani 1 1 d DG U
C11 C 0.7231(8) 0.1632(13) 0.7324(2) 0.122(6) Uani 1 1 d DG U
C12 C 0.6640(8) 0.1656(13) 0.7341(2) 0.110(5) Uani 1 1 d DG U
C13 C 0.6305(6) 0.1659(12) 0.7157(3) 0.103(5) Uani 1 1 d G U
N9 N 0.6561(7) 0.1638(11) 0.6955(2) 0.112(5) Uani 1 1 d G U
N15 N 0.6776(8) 0.1320(8) 0.5776(3) 0.058(5) Uani 1 1 d . U
C40 C 0.5282(15) -0.0432(16) 0.7150(5) 0.117(9) Uani 1 1 d . U
H40A H 0.4991 -0.0146 0.7186 0.175 Uiso 1 1 calc GR .
H40B H 0.5480 -0.0550 0.7282 0.175 Uiso 1 1 calc GR .
H40C H 0.5099 -0.0765 0.7084 0.175 Uiso 1 1 calc GR .
C36 C 0.5576(11) 0.0414(12) 0.6932(3) 0.087(5) Uani 1 1 d . U
H36 H 0.5251 0.0610 0.6985 0.105 Uiso 1 1 calc R .
N13 N 0.5771(7) 0.2015(6) 0.5544(2) 0.043(4) Uani 1 1 d D U
C70 C 0.8033(12) 0.1766(13) 0.5443(5) 0.090(6) Uani 1 1 d D U
H70A H 0.7823 0.2111 0.5403 0.135 Uiso 1 1 calc GR .
H70B H 0.8165 0.1569 0.5314 0.135 Uiso 1 1 calc GR .
H70C H 0.8363 0.1872 0.5532 0.135 Uiso 1 1 calc GR .
C2 C 0.6015(8) 0.2600(8) 0.6095(3) 0.043(4) Uani 1 1 d D U
N10 N 0.5413(7) 0.1703(8) 0.6988(2) 0.051(4) Uani 1 1 d D U
C17 C 0.5722(12) 0.1685(17) 0.7172(3) 0.102(6) Uani 1 1 d D U
C16 C 0.5428(10) 0.1709(15) 0.7366(3) 0.090(7) Uani 1 1 d D U
C18 C 0.4834(10) 0.1765(13) 0.7380(3) 0.077(7) Uani 1 1 d D U
C19 C 0.4527(10) 0.1769(13) 0.7190(3) 0.077(7) Uani 1 1 d D U
C20 C 0.4845(8) 0.1786(12) 0.7004(3) 0.069(7) Uani 1 1 d D U
H20 H 0.4645 0.1862 0.6874 0.082 Uiso 1 1 calc R .
C42 C 0.5792(10) 0.2923(7) 0.5361(4) 0.053(5) Uani 1 1 d D U
N1 N 0.5239(6) 0.1443(8) 0.6542(2) 0.042(4) Uani 1 1 d . .
C8 C 0.3743(12) 0.1199(12) 0.6615(4) 0.069(6) Uani 1 1 d . U
C7 C 0.4067(10) 0.0660(11) 0.6250(4) 0.057(6) Uani 1 1 d . U
C6 C 0.3543(10) 0.1356(11) 0.5991(5) 0.071(7) Uani 1 1 d . U
C15 C 0.5751(12) 0.1680(16) 0.7557(4) 0.111(9) Uani 1 1 d D U
H15 H 0.5574 0.1652 0.7694 0.133 Uiso 1 1 calc R .
C14 C 0.6342(12) 0.1694(17) 0.7535(3) 0.117(9) Uani 1 1 d D U
H14 H 0.6562 0.1734 0.7662 0.140 Uiso 1 1 calc R .
N2 N 0.6020(7) 0.2199(6) 0.6008(2) 0.039(3) Uani 1 1 d D U
C47 C 0.5716(11) 0.1112(11) 0.4975(3) 0.064(6) Uani 1 1 d . U
H47 H 0.5700 0.0911 0.4842 0.076 Uiso 1 1 calc R .
N3 N 0.5965(7) 0.2338(9) 0.6627(3) 0.064(5) Uani 1 1 d D U
C46 C 0.5734(10) 0.1709(10) 0.4971(3) 0.057(5) Uani 1 1 d . U
H46 H 0.5732 0.1898 0.4836 0.068 Uiso 1 1 calc R .
C48 C 0.5720(12) 0.0779(12) 0.5177(4) 0.067(6) Uani 1 1 d . U
C68 C 0.5803(8) -0.0136(8) 0.6224(4) 0.061(4) Uani 1 1 d D U
C69 C 0.5697(11) 0.0427(9) 0.6159(4) 0.065(4) Uani 1 1 d D U
H69 H 0.5354 0.0598 0.6209 0.078 Uiso 1 1 calc R .
N16 N 0.6032(9) 0.0746(8) 0.6033(3) 0.064(4) Uani 1 1 d . U
C65 C 0.6694(7) -0.0067(7) 0.6037(3) 0.075(4) Uani 1 1 d . U
C66 C 0.6571(5) 0.0488(7) 0.5973(3) 0.068(4) Uani 1 1 d G U
C61 C 0.6963(7) 0.0794(5) 0.5851(3) 0.059(5) Uani 1 1 d G U
C60 C 0.7478(7) 0.0543(7) 0.5793(3) 0.081(7) Uani 1 1 d G U
C62 C 0.7601(7) -0.0012(8) 0.5856(3) 0.089(8) Uani 1 1 d G U
H62 H 0.7953 -0.0183 0.5816 0.106 Uiso 1 1 calc R .
C63 C 0.7209(8) -0.0318(6) 0.5978(3) 0.116(10) Uani 1 1 d G U
H63 H 0.7293 -0.0697 0.6022 0.139 Uiso 1 1 calc R .
C67 C 0.6305(9) -0.0403(9) 0.6163(3) 0.074(4) Uani 1 1 d D U
C4 C 0.4660(8) 0.1527(8) 0.6068(2) 0.037(4) Uani 1 1 d . U
C51 C 0.5688(12) -0.0047(10) 0.5390(4) 0.069(7) Uani 1 1 d D U
C44 C 0.5755(10) 0.2037(10) 0.5159(3) 0.053(5) Uani 1 1 d . U
C50 C 0.5701(12) 0.0169(10) 0.5192(3) 0.058(6) Uani 1 1 d D U
C43 C 0.5766(10) 0.2639(9) 0.5160(3) 0.053(5) Uani 1 1 d D U
C52 C 0.5683(8) 0.0306(10) 0.5573(3) 0.056(6) Uani 1 1 d . U
H52 H 0.5632 0.0123 0.5708 0.068 Uiso 1 1 calc R .
C34 C 0.6169(12) -0.0413(12) 0.6910(4) 0.099(5) Uani 1 1 d . U
C23 C 0.4523(15) 0.1749(16) 0.7587(4) 0.110(12) Uani 1 1 d D U
H23A H 0.4698 0.1463 0.7682 0.165 Uiso 1 1 calc GR .
H23B H 0.4123 0.1648 0.7562 0.165 Uiso 1 1 calc GR .
H23C H 0.4543 0.2125 0.7656 0.165 Uiso 1 1 calc GR .
C27 C 0.7562(10) 0.0837(13) 0.6359(5) 0.090(6) Uani 1 1 d D U
C26 C 0.7393(8) 0.1449(12) 0.6317(4) 0.066(5) Uani 1 1 d D U
C25 C 0.6862(8) 0.1609(13) 0.6404(3) 0.061(5) Uani 1 1 d . U
H25 H 0.6716 0.1974 0.6366 0.073 Uiso 1 1 calc R .
N11 N 0.6550(7) 0.1288(8) 0.6535(3) 0.049(4) Uani 1 1 d . U
C56 C 0.5655(18) -0.0681(12) 0.5419(6) 0.128(15) Uani 1 1 d D U
H56A H 0.5307 -0.0826 0.5351 0.192 Uiso 1 1 calc GR .
H56B H 0.5646 -0.0772 0.5573 0.192 Uiso 1 1 calc GR .
H56C H 0.5989 -0.0861 0.5353 0.192 Uiso 1 1 calc GR .
C59 C 0.7861(11) 0.0884(15) 0.5655(5) 0.090(6) Uani 1 1 d D U
C53 C 0.5790(12) 0.3555(8) 0.5387(4) 0.068(7) Uani 1 1 d D U
H53A H 0.5395 0.3692 0.5395 0.102 Uiso 1 1 calc GR .
H53B H 0.5983 0.3732 0.5265 0.102 Uiso 1 1 calc GR .
H53C H 0.5990 0.3658 0.5520 0.102 Uiso 1 1 calc GR .
C58 C 0.7646(12) 0.1377(14) 0.5570(5) 0.089(6) Uani 1 1 d D U
C38 C 0.8150(9) 0.0736(11) 0.6285(5) 0.095(7) Uani 1 1 d D U
H38A H 0.8151 0.0691 0.6128 0.142 Uiso 1 1 calc GR .
H38B H 0.8300 0.0389 0.6352 0.142 Uiso 1 1 calc GR .
H38C H 0.8391 0.1062 0.6324 0.142 Uiso 1 1 calc GR .
C49 C 0.5751(9) 0.1116(9) 0.5372(3) 0.047(5) Uani 1 1 d . U
C39 C 0.6333(16) -0.1024(16) 0.6971(5) 0.123(9) Uani 1 1 d . U
H39A H 0.6629 -0.1015 0.7082 0.185 Uiso 1 1 calc GR .
H39B H 0.6479 -0.1225 0.6844 0.185 Uiso 1 1 calc GR .
H39C H 0.5996 -0.1225 0.7026 0.185 Uiso 1 1 calc GR .
C35 C 0.5697(11) -0.0184(12) 0.6999(3) 0.095(5) Uani 1 1 d . U
N12 N 0.5926(10) 0.0666(10) 0.6797(3) 0.086(5) Uani 1 1 d . U
C3 C 0.5979(12) 0.2798(11) 0.6608(3) 0.097(8) Uani 1 1 d D U
C24 C 0.3858(13) 0.1810(13) 0.7169(5) 0.083(8) Uani 1 1 d . U
H24A H 0.3681 0.1504 0.7253 0.124 Uiso 1 1 calc GR .
H24B H 0.3749 0.1769 0.7017 0.124 Uiso 1 1 calc GR .
H24C H 0.3729 0.2181 0.7222 0.124 Uiso 1 1 calc GR .
C54 C 0.5784(12) 0.2943(11) 0.4944(3) 0.073(8) Uani 1 1 d D U
H54A H 0.5400 0.2950 0.4882 0.109 Uiso 1 1 calc GR .
H54B H 0.6043 0.2739 0.4847 0.109 Uiso 1 1 calc GR .
H54C H 0.5920 0.3335 0.4964 0.109 Uiso 1 1 calc GR .
C45 C 0.5761(9) 0.1729(10) 0.5352(3) 0.057(5) Uani 1 1 d D U
C32 C 0.6544(7) -0.0152(7) 0.6759(3) 0.092(5) Uani 1 1 d . U
C33 C 0.6382(7) 0.0400(8) 0.6703(3) 0.089(5) Uani 1 1 d G U
C29 C 0.6729(7) 0.0727(6) 0.6570(2) 0.076(6) Uani 1 1 d G U
C28 C 0.7239(7) 0.0502(7) 0.6493(3) 0.090(7) Uani 1 1 d G U
C30 C 0.7401(7) -0.0050(8) 0.6549(3) 0.102(8) Uani 1 1 d G U
H30 H 0.7749 -0.0203 0.6496 0.122 Uiso 1 1 calc R .
C31 C 0.7054(8) -0.0376(6) 0.6681(3) 0.104(8) Uani 1 1 d G U
H31 H 0.7164 -0.0753 0.6719 0.124 Uiso 1 1 calc R .
C55 C 0.5729(14) -0.0148(12) 0.4976(4) 0.082(9) Uani 1 1 d D U
H55A H 0.5483 0.0045 0.4872 0.123 Uiso 1 1 calc GR .
H55B H 0.5599 -0.0542 0.4995 0.123 Uiso 1 1 calc GR .
H55C H 0.6123 -0.0149 0.4924 0.123 Uiso 1 1 calc GR .
C37 C 0.7731(11) 0.1806(12) 0.6178(5) 0.084(7) Uani 1 1 d D U
H37A H 0.7986 0.1567 0.6092 0.126 Uiso 1 1 calc GR .
H37B H 0.7958 0.2071 0.6265 0.126 Uiso 1 1 calc GR .
H37C H 0.7478 0.2023 0.6083 0.126 Uiso 1 1 calc GR .
C21 C 0.8082(11) 0.145(2) 0.7053(6) 0.142(10) Uani 1 1 d D U
H21A H 0.8271 0.1240 0.7169 0.212 Uiso 1 1 calc GR .
H21B H 0.8300 0.1796 0.7021 0.212 Uiso 1 1 calc GR .
H21C H 0.8062 0.1209 0.6925 0.212 Uiso 1 1 calc GR .
C22 C 0.7629(16) 0.157(2) 0.7512(5) 0.145(10) Uani 1 1 d D U
H22A H 0.7918 0.1278 0.7480 0.218 Uiso 1 1 calc GR .
H22B H 0.7411 0.1452 0.7639 0.218 Uiso 1 1 calc GR .
H22C H 0.7818 0.1934 0.7541 0.218 Uiso 1 1 calc GR .
C73 C 0.5323(12) -0.0373(13) 0.6362(5) 0.085(7) Uani 1 1 d . U
H73A H 0.5199 -0.0081 0.6464 0.127 Uiso 1 1 calc GR .
H73B H 0.5461 -0.0709 0.6441 0.127 Uiso 1 1 calc GR .
H73C H 0.5002 -0.0483 0.6270 0.127 Uiso 1 1 calc GR .
C72 C 0.6365(14) -0.0998(10) 0.6229(5) 0.095(8) Uani 1 1 d D U
H72A H 0.6540 -0.1015 0.6371 0.143 Uiso 1 1 calc GR .
H72B H 0.6606 -0.1200 0.6125 0.143 Uiso 1 1 calc GR .
H72C H 0.5987 -0.1177 0.6233 0.143 Uiso 1 1 calc GR .
C5 C 0.3078(10) 0.1740(11) 0.6348(5) 0.072(8) Uani 1 1 d . U
N5 N 0.2583(9) 0.1878(11) 0.6374(5) 0.098(9) Uani 1 1 d . U

loop_
_atom_site_aniso_label
_atom_site_aniso_U_11
_atom_site_aniso_U_22
_atom_site_aniso_U_33
_atom_site_aniso_U_23
_atom_site_aniso_U_13
_atom_site_aniso_U_12
W1 0.0351(4) 0.0606(6) 0.0642(5) 0.0162(4) -0.0099(4) -0.0249(4)
Fe1 0.0322(15) 0.104(3) 0.0401(15) 0.0231(17) -0.0129(12) -0.0090(16)
N4 0.053(8) 0.039(8) 0.015(6) 0.001(6) -0.009(6) -0.008(7)
C1 0.045(11) 0.053(12) 0.034(9) 0.001(9) -0.026(8) -0.014(10)
Fe2 0.0532(17) 0.0434(15) 0.0448(15) -0.0068(13) 0.0139(13) -0.0103(14)
N6 0.048(13) 0.12(2) 0.115(19) -0.031(17) -0.021(12) -0.035(13)
N8 0.088(13) 0.111(15) 0.074(12) 0.052(12) 0.004(11) -0.038(12)
C71 0.10(3) 0.08(2) 0.20(4) -0.05(2) 0.07(3) 0.002(18)
N14 0.046(10) 0.046(10) 0.071(11) -0.013(9) 0.014(9) 0.000(8)
N7 0.072(15) 0.078(15) 0.080(15) 0.027(12) 0.006(12) -0.027(13)
C41 0.057(12) 0.049(11) 0.018(8) 0.000(7) 0.018(8) 0.001(9)
C57 0.091(15) 0.060(13) 0.038(10) -0.023(10) 0.014(11) -0.013(12)
C9 0.110(11) 0.178(13) 0.074(9) 0.018(10) -0.054(9) -0.001(11)
C10 0.121(11) 0.178(12) 0.081(9) 0.018(10) -0.043(9) 0.003(11)
C11 0.120(10) 0.177(12) 0.068(8) 0.024(10) -0.040(9) 0.004(11)
C12 0.111(10) 0.169(12) 0.049(8) 0.029(9) -0.042(9) 0.001(11)
C13 0.106(10) 0.159(12) 0.046(7) 0.029(8) -0.038(8) -0.003(10)
N9 0.104(10) 0.172(12) 0.060(8) 0.025(9) -0.048(9) -0.008(11)
N15 0.050(10) 0.060(11) 0.065(11) -0.014(9) 0.043(9) -0.008(8)
C40 0.123(15) 0.118(14) 0.108(14) 0.035(13) 0.029(13) 0.020(13)
C36 0.091(10) 0.103(10) 0.068(9) 0.046(8) 0.039(8) 0.037(9)
N13 0.050(7) 0.050(7) 0.030(6) -0.020(6) 0.008(6) 0.002(6)
C70 0.068(11) 0.109(14) 0.093(13) -0.007(11) 0.030(10) 0.002(10)
C2 0.021(7) 0.069(9) 0.038(9) -0.011(7) 0.002(7) -0.001(8)
N10 0.059(8) 0.059(8) 0.034(7) 0.023(6) -0.008(6) 0.004(7)
C17 0.111(12) 0.148(14) 0.047(9) 0.029(10) -0.030(10) -0.007(12)
C16 0.110(15) 0.126(16) 0.033(10) 0.044(11) -0.006(11) 0.006(14)
C18 0.107(15) 0.096(15) 0.027(9) 0.022(10) 0.013(11) 0.000(14)
C19 0.073(10) 0.084(10) 0.074(9) 0.001(8) 0.006(8) 0.004(8)
C20 0.083(16) 0.087(16) 0.036(11) 0.031(11) 0.009(11) -0.006(13)
C42 0.068(13) 0.029(9) 0.063(12) 0.006(9) 0.012(11) 0.012(9)
N1 0.026(8) 0.074(12) 0.025(7) 0.003(8) 0.003(6) -0.003(8)
C8 0.068(9) 0.071(9) 0.068(9) 0.018(8) -0.005(8) -0.017(8)
C7 0.052(9) 0.066(9) 0.052(9) 0.011(7) 0.000(7) -0.011(8)
C6 0.045(13) 0.070(17) 0.098(17) 0.020(14) -0.020(12) -0.030(12)
C15 0.131(19) 0.145(19) 0.056(13) 0.051(14) -0.019(15) 0.030(17)
C14 0.131(19) 0.16(2) 0.056(13) 0.036(15) -0.041(15) 0.018(18)
N2 0.037(7) 0.046(7) 0.034(7) 0.005(6) -0.003(6) -0.004(7)
C47 0.088(15) 0.071(14) 0.031(10) -0.026(10) 0.010(10) -0.014(12)
N3 0.028(8) 0.075(10) 0.088(10) -0.033(9) -0.019(8) -0.003(8)
C46 0.066(13) 0.069(13) 0.036(10) -0.003(10) 0.020(10) 0.000(10)
C48 0.089(15) 0.077(14) 0.035(10) -0.008(10) -0.002(11) -0.003(12)
C68 0.047(6) 0.072(7) 0.064(7) 0.013(6) -0.030(6) -0.004(6)
C69 0.053(8) 0.072(8) 0.071(8) 0.011(7) -0.016(7) -0.001(7)
N16 0.059(8) 0.064(8) 0.070(8) 0.011(7) -0.018(7) 0.004(7)
C65 0.060(8) 0.080(9) 0.085(9) 0.011(8) -0.012(8) 0.005(8)
C66 0.059(8) 0.071(9) 0.073(9) 0.007(8) -0.014(8) 0.006(7)
C61 0.053(12) 0.042(11) 0.083(14) -0.004(10) 0.009(11) 0.006(9)
C60 0.082(15) 0.065(14) 0.095(16) 0.005(13) 0.008(14) -0.012(12)
C62 0.090(11) 0.087(11) 0.090(11) -0.001(9) 0.003(9) 0.007(8)
C63 0.114(13) 0.106(12) 0.129(13) 0.001(9) 0.002(9) 0.010(9)
C67 0.059(8) 0.080(8) 0.081(8) 0.013(8) -0.014(7) 0.001(7)
C4 0.054(9) 0.041(8) 0.016(7) 0.004(7) -0.017(7) -0.020(8)
C51 0.086(16) 0.062(14) 0.060(13) -0.027(11) 0.020(12) -0.003(12)
C44 0.058(12) 0.078(13) 0.022(8) -0.007(9) 0.018(8) 0.004(10)
C50 0.095(15) 0.063(13) 0.015(8) 0.009(8) -0.002(9) 0.007(11)
C43 0.070(13) 0.051(11) 0.038(10) 0.009(9) 0.023(10) 0.013(10)
C52 0.057(12) 0.067(13) 0.045(11) 0.017(10) 0.024(10) 0.005(10)
C34 0.103(9) 0.108(9) 0.085(8) 0.050(8) 0.033(8) 0.044(8)
C23 0.14(3) 0.12(3) 0.076(19) 0.027(18) 0.075(19) 0.00(2)
C27 0.058(11) 0.126(16) 0.087(13) 0.017(12) -0.007(10) 0.038(11)
C26 0.019(8) 0.109(15) 0.071(12) -0.001(12) -0.004(8) 0.014(9)
C25 0.026(9) 0.108(15) 0.049(11) -0.006(11) 0.003(8) 0.002(10)
N11 0.047(7) 0.067(8) 0.032(6) 0.010(6) 0.006(6) 0.009(6)
C56 0.15(3) 0.14(3) 0.10(3) -0.05(2) 0.04(2) -0.05(3)
C59 0.069(12) 0.108(15) 0.092(13) -0.004(12) 0.030(11) 0.009(11)
C53 0.086(14) 0.057(12) 0.060(12) 0.027(10) 0.001(11) 0.001(11)
C58 0.066(10) 0.108(14) 0.093(12) -0.006(11) 0.031(9) 0.004(10)
C38 0.058(12) 0.132(17) 0.094(14) 0.018(13) -0.007(11) 0.032(12)
C49 0.049(11) 0.048(10) 0.045(10) 0.001(9) 0.019(9) -0.011(9)
C39 0.125(15) 0.118(15) 0.126(14) 0.032(13) 0.030(13) 0.035(13)
C35 0.103(9) 0.106(9) 0.077(8) 0.049(8) 0.039(8) 0.038(8)
N12 0.083(9) 0.107(10) 0.069(8) 0.034(8) 0.033(8) 0.038(8)
C3 0.072(10) 0.103(11) 0.115(11) 0.008(9) -0.006(8) -0.006(9)
C24 0.083(8) 0.083(8) 0.083(8) 0.000(2) 0.001(2) 0.000(2)
C54 0.099(19) 0.075(16) 0.044(12) 0.044(12) 0.013(12) 0.015(14)
C45 0.045(11) 0.082(14) 0.044(11) 0.012(10) 0.021(9) -0.005(10)
C32 0.093(9) 0.103(9) 0.079(8) 0.049(8) 0.024(8) 0.046(8)
C33 0.086(9) 0.105(9) 0.075(8) 0.040(8) 0.025(8) 0.044(8)
C29 0.064(12) 0.104(14) 0.061(11) 0.023(11) 0.031(10) 0.028(11)
C28 0.071(13) 0.115(16) 0.084(14) 0.020(13) 0.005(12) 0.034(13)
C30 0.100(11) 0.108(11) 0.097(11) 0.015(9) 0.001(9) 0.017(9)
C31 0.105(11) 0.103(11) 0.104(11) 0.013(9) 0.011(9) 0.014(9)
C55 0.11(2) 0.082(19) 0.054(15) -0.011(13) 0.025(15) -0.016(16)
C37 0.058(13) 0.107(18) 0.087(15) 0.017(14) 0.024(12) -0.015(13)
C21 0.134(15) 0.171(17) 0.120(15) 0.002(14) -0.036(13) -0.003(14)
C22 0.132(15) 0.184(17) 0.120(15) 0.000(14) -0.029(13) 0.001(14)
C73 0.066(12) 0.087(12) 0.101(13) 0.025(11) -0.021(11) 0.012(11)
C72 0.086(13) 0.085(13) 0.114(13) 0.039(11) -0.011(12) 0.017(11)
C5 0.048(10) 0.056(15) 0.11(2) -0.030(14) 0.028(14) -0.031(10)
N5 0.040(9) 0.076(16) 0.18(3) -0.041(17) -0.008(14) -0.027(10)

loop_
_atom_type_symbol
_atom_type_description
_atom_type_scat_dispersion_real
_atom_type_scat_dispersion_imag
_atom_type_scat_source
C C 0.0033 0.0016 'International Tables Vol C Tables 4.2.6.8 and 6.1.1.4'
H H 0.0000 0.0000 'International Tables Vol C Tables 4.2.6.8 and 6.1.1.4'
Fe Fe 0.3463 0.8444 'International Tables Vol C Tables 4.2.6.8 and 6.1.1.4'
N N 0.0061 0.0033 'International Tables Vol C Tables 4.2.6.8 and 6.1.1.4'
W W -0.8490 6.8722 'International Tables Vol C Tables 4.2.6.8 and 6.1.1.4'

loop_
_geom_angle_atom_site_label_1
_geom_angle_atom_site_label_2
_geom_angle_atom_site_label_3
_geom_angle
_geom_angle_site_symmetry_1
_geom_angle_site_symmetry_3
C1 W1 C2 107.8(7) . 6_554
C1 W1 C8 78.4(9) . .
C1 W1 C3 69.6(8) . 6_554
C2 W1 C3 86.0(6) 6_554 6_554
C8 W1 C2 143.7(9) . 6_554
C8 W1 C3 62.1(9) . 6_554
C7 W1 C1 84.9(8) . .
C7 W1 C2 140.1(8) . 6_554
C7 W1 C8 75.1(9) . .
C7 W1 C6 72.7(9) . .
C7 W1 C3 133.3(8) . 6_554
C7 W1 C5 105.8(9) . .
C6 W1 C1 141.9(9) . .
C6 W1 C2 74.8(8) . 6_554
C6 W1 C8 122.7(9) . .
C6 W1 C3 146.8(9) . 6_554
C4 W1 C1 68.4(7) . .
C4 W1 C2 72.1(7) . 6_554
C4 W1 C8 138.9(9) . .
C4 W1 C7 78.4(8) . .
C4 W1 C6 77.0(8) . .
C4 W1 C3 122.9(8) . 6_554
C4 W1 C5 147.0(10) . .
C5 W1 C1 143.8(10) . .
C5 W1 C2 86.3(9) . 6_554
C5 W1 C8 71.5(11) . .
C5 W1 C6 73.4(11) . .
C5 W1 C3 78.6(9) . 6_554
N9 Fe1 N12 87.2(9) . .
N10 Fe1 N9 81.6(7) . .
N10 Fe1 N12 91.5(8) . .
N1 Fe1 N9 173.2(7) . .
N1 Fe1 N10 91.9(6) . .
N1 Fe1 N3 88.7(7) . .
N1 Fe1 N11 102.3(7) . .
N1 Fe1 N12 91.2(9) . .
N3 Fe1 N9 93.8(8) . .
N3 Fe1 N10 96.6(8) . .
N3 Fe1 N11 92.4(8) . .
N3 Fe1 N12 171.9(9) . .
N11 Fe1 N9 83.9(8) . .
N11 Fe1 N10 163.4(6) . .
N11 Fe1 N12 79.8(8) . .
C4 N4 Fe2 152.3(12) . .
N1 C1 W1 174.6(18) . .
N4 Fe2 N14 95.5(6) . .
N4 Fe2 N15 165.6(7) . .
N4 Fe2 N13 98.9(6) . .
N4 Fe2 N16 89.7(7) . .
N14 Fe2 N15 83.3(7) . .
N14 Fe2 N16 83.5(8) . .
N15 Fe2 N16 76.0(8) . .
N13 Fe2 N14 77.0(6) . .
N13 Fe2 N15 94.8(7) . .
N13 Fe2 N16 159.4(7) . .
N2 Fe2 N4 90.1(6) . .
N2 Fe2 N14 167.8(7) . .
N2 Fe2 N15 93.8(7) . .
N2 Fe2 N13 91.5(6) . .
N2 Fe2 N16 107.3(6) . .
H71A C71 H71B 109.5 . .
H71A C71 H71C 109.5 . .
H71B C71 H71C 109.5 . .
C59 C71 H71A 109.5 . .
C59 C71 H71B 109.5 . .
C59 C71 H71C 109.5 . .
C52 N14 Fe2 134.4(16) . .
C52 N14 C49 114.6(18) . .
C49 N14 Fe2 111.0(13) . .
N13 C41 H41 118.3 . .
N13 C41 C42 123.4(17) . .
C42 C41 H41 118.3 . .
N15 C57 H57 119.3 . .
N15 C57 C58 121(2) . .
C58 C57 H57 119.3 . .
C10 C9 H9 120.0 . .
C10 C9 N9 120.0 . .
N9 C9 H9 120.0 . .
C9 C10 C21 106.8(19) . .
C11 C10 C9 120.0 . .
C11 C10 C21 131.7(19) . .
C10 C11 C22 116(2) . .
C12 C11 C10 120.0 . .
C12 C11 C22 124(2) . .
C11 C12 C13 120.0 . .
C11 C12 C14 124.5(17) . .
C13 C12 C14 115.5(17) . .
N9 C13 C12 120.0 . .
C17 C13 C12 120.5(14) . .
C17 C13 N9 119.5(14) . .
C9 N9 Fe1 131.9(10) . .
C13 N9 Fe1 107.5(9) . .
C13 N9 C9 120.0 . .
C57 N15 Fe2 123.9(19) . .
C57 N15 C61 119.5(19) . .
C61 N15 Fe2 115.4(12) . .
H40A C40 H40B 109.5 . .
H40A C40 H40C 109.5 . .
H40B C40 H40C 109.5 . .
C35 C40 H40A 109.5 . .
C35 C40 H40B 109.5 . .
C35 C40 H40C 109.5 . .
C35 C36 H36 120.5 . .
N12 C36 H36 120.5 . .
N12 C36 C35 119(3) . .
C41 N13 Fe2 123.2(11) . .
C41 N13 C45 119.5(17) . .
C45 N13 Fe2 116.7(13) . .
H70A C70 H70B 109.5 . .
H70A C70 H70C 109.5 . .
H70B C70 H70C 109.5 . .
C58 C70 H70A 109.5 . .
C58 C70 H70B 109.5 . .
C58 C70 H70C 109.5 . .
N2 C2 W1 177.3(17) . 6_554
C17 N10 Fe1 111.2(15) . .
C20 N10 Fe1 130.4(13) . .
C20 N10 C17 118.2(19) . .
C13 C17 C16 123.7(18) . .
N10 C17 C13 118(2) . .
N10 C17 C16 118(2) . .
C17 C16 C18 123.4(19) . .
C17 C16 C15 118(2) . .
C18 C16 C15 119(2) . .
C16 C18 C23 123(2) . .
C19 C18 C16 117.5(18) . .
C19 C18 C23 119(2) . .
C18 C19 C24 126(2) . .
C20 C19 C18 116(2) . .
C20 C19 C24 118(2) . .
N10 C20 C19 126.2(18) . .
N10 C20 H20 116.9 . .
C19 C20 H20 116.9 . .
C41 C42 C43 118.3(16) . .
C41 C42 C53 117.6(19) . .
C43 C42 C53 124(2) . .
C1 N1 Fe1 163.7(19) . .
N8 C8 W1 172(3) . .
N7 C7 W1 179(2) . .
N6 C6 W1 176(3) . .
C16 C15 H15 121.7 . .
C14 C15 C16 117(3) . .
C14 C15 H15 121.7 . .
C12 C14 H14 117.2 . .
C15 C14 C12 126(3) . .
C15 C14 H14 117.2 . .
C2 N2 Fe2 168.1(17) . .
C46 C47 H47 118.7 . .
C46 C47 C48 123(2) . .
C48 C47 H47 118.7 . .
C3 N3 Fe1 168(2) . .
C47 C46 H46 118.8 . .
C47 C46 C44 122(2) . .
C44 C46 H46 118.8 . .
C50 C48 C47 125(2) . .
C50 C48 C49 119(2) . .
C49 C48 C47 115(2) . .
C69 C68 C73 112(2) . .
C67 C68 C69 120(2) . .
C67 C68 C73 128(2) . .
C68 C69 H69 116.9 . .
N16 C69 C68 126(2) . .
N16 C69 H69 116.9 . .
C69 N16 Fe2 132.8(16) . .
C69 N16 C66 115.3(18) . .
C66 N16 Fe2 110.0(14) . .
C66 C65 C63 120.0 . .
C66 C65 C67 122.5(14) . .
C63 C65 C67 117.5(14) . .
C65 C66 N16 119.9(14) . .
C65 C66 C61 120.0 . .
C61 C66 N16 120.1(14) . .
N15 C61 C66 115.7(13) . .
N15 C61 C60 124.0(13) . .
C60 C61 C66 120.0 . .
C61 C60 C59 116.8(16) . .
C62 C60 C61 120.0 . .
C62 C60 C59 123.1(16) . .
C60 C62 H62 120.0 . .
C60 C62 C63 120.0 . .
C63 C62 H62 120.0 . .
C65 C63 H63 120.0 . .
C62 C63 C65 120.0 . .
C62 C63 H63 120.0 . .
C68 C67 C65 116(2) . .
C68 C67 C72 116(2) . .
C65 C67 C72 128(2) . .
N4 C4 W1 176.3(14) . .
C50 C51 C52 122(2) . .
C50 C51 C56 119(2) . .
C52 C51 C56 119(2) . .
C46 C44 C43 124(2) . .
C46 C44 C45 116(2) . .
C45 C44 C43 120.5(18) . .
C48 C50 C55 115.0(19) . .
C51 C50 C48 116.1(19) . .
C51 C50 C55 129(2) . .
C42 C43 C54 124(2) . .
C44 C43 C42 118.4(16) . .
C44 C43 C54 117.4(19) . .
N14 C52 C51 126(2) . .
N14 C52 H52 116.9 . .
C51 C52 H52 116.9 . .
C35 C34 C39 118(3) . .
C35 C34 C32 127(3) . .
C32 C34 C39 114(3) . .
C18 C23 H23A 109.5 . .
C18 C23 H23B 109.5 . .
C18 C23 H23C 109.5 . .
H23A C23 H23B 109.5 . .
H23A C23 H23C 109.5 . .
H23B C23 H23C 109.5 . .
C38 C27 C26 110(2) . .
C28 C27 C26 120(2) . .
C28 C27 C38 128(2) . .
C25 C26 C27 115(2) . .
C25 C26 C37 124(3) . .
C37 C26 C27 121(2) . .
C26 C25 H25 117.6 . .
N11 C25 C26 125(3) . .
N11 C25 H25 117.6 . .
C25 N11 Fe1 127.6(17) . .
C25 N11 C29 117.6(18) . .
C29 N11 Fe1 114.1(12) . .
C51 C56 H56A 109.5 . .
C51 C56 H56B 109.5 . .
C51 C56 H56C 109.5 . .
H56A C56 H56B 109.5 . .
H56A C56 H56C 109.5 . .
H56B C56 H56C 109.5 . .
C60 C59 C71 123(3) . .
C58 C59 C71 120(3) . .
C58 C59 C60 117(2) . .
C42 C53 H53A 109.5 . .
C42 C53 H53B 109.5 . .
C42 C53 H53C 109.5 . .
H53A C53 H53B 109.5 . .
H53A C53 H53C 109.5 . .
H53B C53 H53C 109.5 . .
C57 C58 C70 118(3) . .
C59 C58 C57 120(2) . .
C59 C58 C70 120(3) . .
C27 C38 H38A 109.5 . .
C27 C38 H38B 109.5 . .
C27 C38 H38C 109.5 . .
H38A C38 H38B 109.5 . .
H38A C38 H38C 109.5 . .
H38B C38 H38C 109.5 . .
N14 C49 C48 122(2) . .
N14 C49 C45 119.9(18) . .
C45 C49 C48 118(2) . .
C34 C39 H39A 109.5 . .
C34 C39 H39B 109.5 . .
C34 C39 H39C 109.5 . .
H39A C39 H39B 109.5 . .
H39A C39 H39C 109.5 . .
H39B C39 H39C 109.5 . .
C40 C35 C36 115(3) . .
C34 C35 C40 130(3) . .
C34 C35 C36 115(2) . .
C36 N12 Fe1 124.2(19) . .
C36 N12 C33 124(2) . .
C33 N12 Fe1 111.7(15) . .
N3 C3 W1 132.9(18) . 6_554
C19 C24 H24A 109.5 . .
C19 C24 H24B 109.5 . .
C19 C24 H24C 109.5 . .
H24A C24 H24B 109.5 . .
H24A C24 H24C 109.5 . .
H24B C24 H24C 109.5 . .
C43 C54 H54A 109.5 . .
C43 C54 H54B 109.5 . .
C43 C54 H54C 109.5 . .
H54A C54 H54B 109.5 . .
H54A C54 H54C 109.5 . .
H54B C54 H54C 109.5 . .
N13 C45 C44 120(2) . .
N13 C45 C49 114.5(18) . .
C44 C45 C49 125.7(18) . .
C33 C32 C34 113.3(16) . .
C33 C32 C31 120.0 . .
C31 C32 C34 126.5(16) . .
N12 C33 C32 121.9(14) . .
N12 C33 C29 117.5(15) . .
C29 C33 C32 120.0 . .
C33 C29 N11 115.9(13) . .
C33 C29 C28 120.0 . .
C28 C29 N11 124.0(13) . .
C27 C28 C29 117.8(16) . .
C27 C28 C30 122.2(16) . .
C30 C28 C29 120.0 . .
C28 C30 H30 120.0 . .
C28 C30 C31 120.0 . .
C31 C30 H30 120.0 . .
C32 C31 H31 120.0 . .
C30 C31 C32 120.0 . .
C30 C31 H31 120.0 . .
C50 C55 H55A 109.5 . .
C50 C55 H55B 109.5 . .
C50 C55 H55C 109.5 . .
H55A C55 H55B 109.5 . .
H55A C55 H55C 109.5 . .
H55B C55 H55C 109.5 . .
C26 C37 H37A 109.5 . .
C26 C37 H37B 109.5 . .
C26 C37 H37C 109.5 . .
H37A C37 H37B 109.5 . .
H37A C37 H37C 109.5 . .
H37B C37 H37C 109.5 . .
C10 C21 H21A 109.5 . .
C10 C21 H21B 109.5 . .
C10 C21 H21C 109.5 . .
H21A C21 H21B 109.5 . .
H21A C21 H21C 109.5 . .
H21B C21 H21C 109.5 . .
C11 C22 H22A 109.5 . .
C11 C22 H22B 109.5 . .
C11 C22 H22C 109.5 . .
H22A C22 H22B 109.5 . .
H22A C22 H22C 109.5 . .
H22B C22 H22C 109.5 . .
C68 C73 H73A 109.5 . .
C68 C73 H73B 109.5 . .
C68 C73 H73C 109.5 . .
H73A C73 H73B 109.5 . .
H73A C73 H73C 109.5 . .
H73B C73 H73C 109.5 . .
C67 C72 H72A 109.5 . .
C67 C72 H72B 109.5 . .
C67 C72 H72C 109.5 . .
H72A C72 H72B 109.5 . .
H72A C72 H72C 109.5 . .
H72B C72 H72C 109.5 . .
N5 C5 W1 174(2) . .

loop_
_geom_bond_atom_site_label_1
_geom_bond_atom_site_label_2
_geom_bond_distance
_geom_bond_site_symmetry_2
W1 C1 2.216(18) .
W1 C2 2.286(17) 6_554
W1 C8 2.27(3) .
W1 C7 2.17(3) .
W1 C6 2.21(3) .
W1 C4 2.109(19) .
W1 C3 2.45(2) 6_554
W1 C5 2.19(2) .
Fe1 N9 2.096(12) .
Fe1 N10 2.035(17) .
Fe1 N1 1.961(15) .
Fe1 N3 1.97(2) .
Fe1 N11 2.009(17) .
Fe1 N12 2.10(2) .
N4 Fe2 2.067(16) .
N4 C4 1.21(2) .
C1 N1 1.12(2) .
Fe2 N14 2.200(19) .
Fe2 N15 2.203(18) .
Fe2 N13 2.148(16) .
Fe2 N2 2.006(15) .
Fe2 N16 2.218(19) .
N6 C6 1.17(3) .
N8 C8 1.07(3) .
C71 H71A 0.9800 .
C71 H71B 0.9800 .
C71 H71C 0.9800 .
C71 C59 1.489(19) .
N14 C52 1.31(3) .
N14 C49 1.40(3) .
N7 C7 1.22(3) .
C41 H41 0.9500 .
C41 N13 1.362(16) .
C41 C42 1.38(3) .
C57 H57 0.9500 .
C57 N15 1.28(3) .
C57 C58 1.48(4) .
C9 H9 0.9500 .
C9 C10 1.3900 .
C9 N9 1.3900 .
C10 C11 1.3900 .
C10 C21 1.506(14) .
C11 C12 1.3900 .
C11 C22 1.508(18) .
C12 C13 1.3900 .
C12 C14 1.398(18) .
C13 N9 1.3900 .
C13 C17 1.37(3) .
N15 C61 1.39(2) .
C40 H40A 0.9800 .
C40 H40B 0.9800 .
C40 H40C 0.9800 .
C40 C35 1.47(4) .
C36 H36 0.9500 .
C36 C35 1.49(4) .
C36 N12 1.31(3) .
N13 C45 1.371(16) .
C70 H70A 0.9800 .
C70 H70B 0.9800 .
C70 H70C 0.9800 .
C70 C58 1.506(19) .
C2 W1 2.286(17) 6_554
C2 N2 1.084(16) .
N10 C17 1.352(17) .
N10 C20 1.348(17) .
C17 C16 1.393(18) .
C16 C18 1.399(18) .
C16 C15 1.415(18) .
C18 C19 1.387(18) .
C18 C23 1.484(17) .
C19 C20 1.376(13) .
C19 C24 1.57(4) .
C20 H20 0.9500 .
C42 C43 1.42(3) .
C42 C53 1.490(17) .
C15 H15 0.9500 .
C15 C14 1.392(19) .
C14 H14 0.9500 .
C47 H47 0.9500 .
C47 C46 1.40(3) .
C47 C48 1.48(3) .
N3 C3 1.085(18) .
C46 H46 0.9500 .
C46 C44 1.40(3) .
C48 C50 1.43(3) .
C48 C49 1.45(3) .
C68 C69 1.401(10) .
C68 C67 1.385(9) .
C68 C73 1.52(4) .
C69 H69 0.9500 .
C69 N16 1.34(3) .
N16 C66 1.45(2) .
C65 C66 1.3900 .
C65 C63 1.3900 .
C65 C67 1.44(3) .
C66 C61 1.3900 .
C61 C60 1.3900 .
C60 C62 1.3900 .
C60 C59 1.48(3) .
C62 H62 0.9500 .
C62 C63 1.3900 .
C63 H63 0.9500 .
C67 C72 1.458(18) .
C51 C50 1.33(3) .
C51 C52 1.41(3) .
C51 C56 1.498(19) .
C44 C43 1.41(3) .
C44 C45 1.41(3) .
C50 C55 1.539(17) .
C43 C54 1.525(16) .
C52 H52 0.9500 .
C34 C39 1.53(4) .
C34 C35 1.35(4) .
C34 C32 1.43(3) .
C23 H23A 0.9800 .
C23 H23B 0.9800 .
C23 H23C 0.9800 .
C27 C26 1.51(4) .
C27 C38 1.473(18) .
C27 C28 1.37(3) .
C26 C25 1.41(3) .
C26 C37 1.442(18) .
C25 H25 0.9500 .
C25 N11 1.33(3) .
N11 C29 1.40(2) .
C56 H56A 0.9800 .
C56 H56B 0.9800 .
C56 H56C 0.9800 .
C59 C58 1.37(4) .
C53 H53A 0.9800 .
C53 H53B 0.9800 .
C53 H53C 0.9800 .
C38 H38A 0.9800 .
C38 H38B 0.9800 .
C38 H38C 0.9800 .
C49 C45 1.44(3) .
C39 H39A 0.9800 .
C39 H39B 0.9800 .
C39 H39C 0.9800 .
N12 C33 1.37(2) .
C3 W1 2.45(2) 6_554
C24 H24A 0.9800 .
C24 H24B 0.9800 .
C24 H24C 0.9800 .
C54 H54A 0.9800 .
C54 H54B 0.9800 .
C54 H54C 0.9800 .
C32 C33 1.3900 .
C32 C31 1.3900 .
C33 C29 1.3900 .
C29 C28 1.3900 .
C28 C30 1.3900 .
C30 H30 0.9500 .
C30 C31 1.3900 .
C31 H31 0.9500 .
C55 H55A 0.9800 .
C55 H55B 0.9800 .
C55 H55C 0.9800 .
C37 H37A 0.9800 .
C37 H37B 0.9800 .
C37 H37C 0.9800 .
C21 H21A 0.9800 .
C21 H21B 0.9800 .
C21 H21C 0.9800 .
C22 H22A 0.9800 .
C22 H22B 0.9800 .
C22 H22C 0.9800 .
C73 H73A 0.9800 .
C73 H73B 0.9800 .
C73 H73C 0.9800 .
C72 H72A 0.9800 .
C72 H72B 0.9800 .
C72 H72C 0.9800 .
C5 N5 1.22(3) .

loop_
_platon_squeeze_void_nr
_platon_squeeze_void_average_x
_platon_squeeze_void_average_y
_platon_squeeze_void_average_z
_platon_squeeze_void_volume
_platon_squeeze_void_count_electrons
_platon_squeeze_void_content
1 -0.060 0.173 0.076 12340 3798 ' '

loop_
_twin_individual_id
_twin_individual_mass_fraction_refined
1 0.222(3)
2 0.778(3)
